data_4111843
loop_
_publ_author_name
'Peter M. Graham'
'David A. Delafuente'
'Weijun Liu'
'William H. Myers'
'Michal Sabat'
'W. D. Harman'

_publ_section_title
;
 Facile Diels-Alder Reactions with Pyridines Promoted by Tungsten
;
_journal_name_full 'Journal of the American Chemical Society'
_journal_page_first 10568
_journal_page_last 10572
_journal_paper_doi 10.1021/ja050143r
_journal_volume 127
_journal_year 2005
_chemical_formula_sum 'C22 H35 B N9 O2 P W'
_chemical_formula_weight 683.22
_chemical_name_systematic
; 
 ? 
;
_space_group_IT_number 14
_symmetry_cell_setting monoclinic
_symmetry_space_group_name_Hall '-P 2yn'
_symmetry_space_group_name_H-M 'P 1 21/n 1'
_atom_sites_solution_hydrogens difmap
_atom_sites_solution_primary direct
_atom_sites_solution_secondary difmap
_audit_creation_method SHELXL-97
_cell_angle_alpha 90.00
_cell_angle_beta 93.1390(10)
_cell_angle_gamma 90.00
_cell_formula_units_Z 4
_cell_length_a 10.2142(6)
_cell_length_b 11.3561(7)
_cell_length_c 23.3692(15)
_cell_measurement_reflns_used 7036
_cell_measurement_temperature 153(2)
_cell_measurement_theta_max 32.468
_cell_measurement_theta_min 2.222
_cell_volume 2706.6(3)
_computing_cell_refinement 'Bruker SMART'
_computing_data_collection 'Bruker SMART'
_computing_data_reduction 'Bruker SHELXTL'
_computing_molecular_graphics 'Bruker SHELXTL'
_computing_publication_material 'Bruker SHELXTL'
_computing_structure_refinement 'SHELXL-97 (Sheldrick, 1997)'
_computing_structure_solution 'SHELXS-97 (Sheldrick, 1990)'
_diffrn_ambient_temperature 153(2)
_diffrn_measured_fraction_theta_full 0.996
_diffrn_measured_fraction_theta_max 0.996
_diffrn_measurement_device_type 'Bruker SMART APEX CCD area detector'
_diffrn_measurement_method 'phi and omega scans'
_diffrn_radiation_monochromator graphite
_diffrn_radiation_source 'fine-focus sealed tube'
_diffrn_radiation_type MoK\a
_diffrn_radiation_wavelength 0.71073
_diffrn_reflns_av_R_equivalents 0.0579
_diffrn_reflns_av_sigmaI/netI 0.0576
_diffrn_reflns_limit_h_max 15
_diffrn_reflns_limit_h_min -15
_diffrn_reflns_limit_k_max 17
_diffrn_reflns_limit_k_min -17
_diffrn_reflns_limit_l_max 33
_diffrn_reflns_limit_l_min -35
_diffrn_reflns_number 36907
_diffrn_reflns_theta_full 32.58
_diffrn_reflns_theta_max 32.58
_diffrn_reflns_theta_min 1.75
_exptl_absorpt_coefficient_mu 4.365
_exptl_absorpt_correction_T_max 0.801927
_exptl_absorpt_correction_T_min 0.631984
_exptl_absorpt_correction_type empirical
_exptl_absorpt_process_details 'Bruker SADABS '
_exptl_crystal_colour orange
_exptl_crystal_density_diffrn 1.677
_exptl_crystal_description block
_exptl_crystal_F_000 1360
_exptl_crystal_size_max 0.24
_exptl_crystal_size_mid 0.20
_exptl_crystal_size_min 0.18
_refine_diff_density_max 3.409
_refine_diff_density_min -1.606
_refine_diff_density_rms 0.182
_refine_ls_extinction_coef none
_refine_ls_extinction_method none
_refine_ls_goodness_of_fit_ref 0.966
_refine_ls_hydrogen_treatment allref
_refine_ls_matrix_type full
_refine_ls_number_parameters 443
_refine_ls_number_reflns 9826
_refine_ls_number_restraints 0
_refine_ls_restrained_S_all 0.966
_refine_ls_R_factor_all 0.0579
_refine_ls_R_factor_gt 0.0406
_refine_ls_shift/su_max 0.002
_refine_ls_shift/su_mean 0.000
_refine_ls_structure_factor_coef Fsqd
_refine_ls_weighting_details 'calc w=1/[\s^2^(Fo^2^)+(0.0458P)^2^+0.0000P] where P=(Fo^2^+2Fc^2^)/3'
_refine_ls_weighting_scheme calc
_refine_ls_wR_factor_gt 0.0841
_refine_ls_wR_factor_ref 0.0892
_reflns_number_gt 7581
_reflns_number_total 9826
_reflns_threshold_expression >2sigma(I)
_cod_data_source_file ja050143rsi20050110_110420.cif
_cod_data_source_block c22h35bn9o2pw
_cod_database_code 4111843

loop_
_symmetry_equiv_pos_as_xyz
'x, y, z'
'-x+1/2, y+1/2, -z+1/2'
'-x, -y, -z'
'x-1/2, -y-1/2, z-1/2'

loop_
_atom_site_label
_atom_site_type_symbol
_atom_site_fract_x
_atom_site_fract_y
_atom_site_fract_z
_atom_site_U_iso_or_equiv
_atom_site_adp_type
_atom_site_occupancy
_atom_site_symmetry_multiplicity
_atom_site_calc_flag
_atom_site_refinement_flags
W W 0.458607(13) 0.857290(12) 0.851309(6) 0.01564(4) Uani 1 1 d .
P P 0.47902(11) 0.69330(9) 0.92259(5) 0.0240(2) Uani 1 1 d .
O1 O 0.1711(3) 0.8145(3) 0.83144(14) 0.0306(7) Uani 1 1 d .
O2 O 0.6568(9) 0.8911(9) 0.5552(3) 0.200(5) Uani 1 1 d .
N1 N 0.2289(3) 1.1054(3) 0.90140(16) 0.0264(7) Uani 1 1 d .
N2 N 0.3545(4) 1.2104(3) 0.84081(17) 0.0309(8) Uani 1 1 d .
N3 N 0.4875(3) 0.7114(3) 0.79215(14) 0.0188(6) Uani 1 1 d .
N4 N 0.5919(3) 0.7012(3) 0.75940(14) 0.0207(6) Uani 1 1 d .
N5 N 0.4972(3) 0.9492(3) 0.77046(14) 0.0200(6) Uani 1 1 d .
N6 N 0.5975(3) 0.9138(3) 0.73821(14) 0.0221(6) Uani 1 1 d .
N7 N 0.6778(3) 0.8642(3) 0.86090(14) 0.0202(6) Uani 1 1 d .
N8 N 0.7492(3) 0.8319(3) 0.81561(15) 0.0204(6) Uani 1 1 d .
N9 N 0.2879(3) 0.8370(3) 0.84029(15) 0.0194(6) Uani 1 1 d .
C1 C 0.4822(6) 1.2537(4) 0.8261(3) 0.0384(11) Uani 1 1 d .
C2 C 0.3424(4) 1.1172(3) 0.87778(18) 0.0228(8) Uani 1 1 d .
C3 C 0.4535(4) 1.0388(3) 0.88871(17) 0.0202(7) Uani 1 1 d .
C4 C 0.4449(4) 0.9528(3) 0.93411(17) 0.0220(8) Uani 1 1 d .
C5 C 0.3194(4) 0.9471(4) 0.96074(18) 0.0241(8) Uani 1 1 d .
C6 C 0.2218(4) 1.0176(4) 0.94233(18) 0.0254(8) Uani 1 1 d .
C7 C 0.2486(6) 1.2962(4) 0.8349(3) 0.0415(12) Uani 1 1 d .
C8 C 0.5755(5) 0.6064(4) 0.7252(2) 0.0306(9) Uani 1 1 d .
C9 C 0.4590(4) 0.5531(4) 0.73570(19) 0.0291(9) Uani 1 1 d .
C10 C 0.4075(4) 0.6212(3) 0.77771(19) 0.0228(8) Uani 1 1 d .
C11 C 0.5915(4) 0.9742(4) 0.68863(19) 0.0286(9) Uani 1 1 d .
C12 C 0.4876(4) 1.0507(4) 0.6886(2) 0.0298(9) Uani 1 1 d .
C13 C 0.4315(4) 1.0317(4) 0.74001(18) 0.0243(8) Uani 1 1 d .
C14 C 0.8765(4) 0.8319(3) 0.8320(2) 0.0254(9) Uani 1 1 d .
C15 C 0.8908(4) 0.8663(4) 0.8879(2) 0.0344(10) Uani 1 1 d .
C16 C 0.7641(4) 0.8853(4) 0.9044(2) 0.0287(9) Uani 1 1 d .
C17 C 0.5393(5) 0.7196(5) 0.9963(2) 0.0364(11) Uani 1 1 d .
C18 C 0.5924(6) 0.5779(5) 0.9031(2) 0.0390(12) Uani 1 1 d .
C19 C 0.3250(5) 0.6174(5) 0.9318(3) 0.0382(12) Uani 1 1 d .
C20 C 0.5775(10) 0.8139(9) 0.5506(3) 0.094(3) Uani 1 1 d .
C21 C 0.4393(11) 0.8383(10) 0.5205(5) 0.133(4) Uani 1 1 d .
H21A H 0.4270 0.7885 0.4874 0.199 Uiso 1 1 calc R
H21B H 0.4339 0.9193 0.5088 0.199 Uiso 1 1 calc R
H21C H 0.3725 0.8220 0.5467 0.199 Uiso 1 1 calc R
C22 C 0.5930(10) 0.6990(8) 0.5735(4) 0.103(3) Uani 1 1 d .
H22A H 0.6792 0.6912 0.5916 0.154 Uiso 1 1 calc R
H22B H 0.5817 0.6423 0.5432 0.154 Uiso 1 1 calc R
H22C H 0.5286 0.6857 0.6012 0.154 Uiso 1 1 calc R
B B 0.6851(4) 0.8084(4) 0.7562(2) 0.0222(8) Uani 1 1 d .
H1A H 0.526(8) 1.286(7) 0.858(3) 0.10(3) Uiso 1 1 d .
H1B1 H 0.757(4) 0.791(4) 0.7250(17) 0.021(11) Uiso 1 1 d .
H1B H 0.539(5) 1.180(5) 0.813(2) 0.038(14) Uiso 1 1 d .
H1C H 0.467(4) 1.297(4) 0.7999(17) 0.005(9) Uiso 1 1 d .
H3 H 0.535(4) 1.082(4) 0.8814(19) 0.028(12) Uiso 1 1 d .
H4 H 0.516(4) 0.942(4) 0.9598(17) 0.015(10) Uiso 1 1 d .
H5 H 0.305(4) 0.897(4) 0.9868(18) 0.014(10) Uiso 1 1 d .
H6 H 0.138(5) 1.021(4) 0.958(2) 0.033(13) Uiso 1 1 d .
H7A H 0.266(5) 1.332(5) 0.800(2) 0.040(15) Uiso 1 1 d .
H7B H 0.166(5) 1.254(4) 0.833(2) 0.031(13) Uiso 1 1 d .
H7C H 0.248(6) 1.342(5) 0.868(3) 0.049(17) Uiso 1 1 d .
H8 H 0.637(5) 0.594(4) 0.701(2) 0.032(13) Uiso 1 1 d .
H9 H 0.422(4) 0.483(4) 0.7201(17) 0.017(10) Uiso 1 1 d .
H10 H 0.331(5) 0.615(4) 0.7989(19) 0.023(12) Uiso 1 1 d .
H11 H 0.647(5) 0.956(4) 0.661(2) 0.032(13) Uiso 1 1 d .
H12 H 0.467(5) 1.101(4) 0.660(2) 0.030(13) Uiso 1 1 d .
H13 H 0.361(4) 1.068(4) 0.7556(18) 0.023(11) Uiso 1 1 d .
H14 H 0.931(5) 0.812(4) 0.809(2) 0.028(13) Uiso 1 1 d .
H15 H 0.957(5) 0.875(4) 0.909(2) 0.025(13) Uiso 1 1 d .
H16 H 0.742(5) 0.900(4) 0.937(2) 0.032(14) Uiso 1 1 d .
H17A H 0.637(5) 0.759(5) 0.997(2) 0.044(15) Uiso 1 1 d .
H17B H 0.492(6) 0.761(5) 1.020(2) 0.051(17) Uiso 1 1 d .
H17C H 0.540(5) 0.642(4) 1.015(2) 0.028(13) Uiso 1 1 d .
H18A H 0.673(8) 0.597(7) 0.902(3) 0.09(3) Uiso 1 1 d .
H18B H 0.602(5) 0.519(5) 0.931(2) 0.044(15) Uiso 1 1 d .
H18C H 0.558(6) 0.541(5) 0.868(3) 0.063(19) Uiso 1 1 d .
H19A H 0.273(7) 0.669(6) 0.941(3) 0.07(2) Uiso 1 1 d .
H19B H 0.338(5) 0.553(5) 0.961(2) 0.055(17) Uiso 1 1 d .
H19C H 0.297(5) 0.577(5) 0.899(2) 0.041(15) Uiso 1 1 d .

loop_
_atom_site_aniso_label
_atom_site_aniso_U_11
_atom_site_aniso_U_22
_atom_site_aniso_U_33
_atom_site_aniso_U_23
_atom_site_aniso_U_13
_atom_site_aniso_U_12
W 0.01139(6) 0.01355(6) 0.02202(7) -0.00158(6) 0.00115(4) 0.00009(5)
P 0.0248(5) 0.0208(5) 0.0264(5) 0.0033(4) 0.0004(4) 0.0028(4)
O1 0.0123(12) 0.0265(15) 0.053(2) 0.0034(14) -0.0019(13) -0.0023(11)
O2 0.198(9) 0.297(12) 0.111(6) -0.089(7) 0.058(6) -0.201(9)
N1 0.0225(16) 0.0248(17) 0.0320(19) -0.0036(14) 0.0039(14) 0.0042(13)
N2 0.0302(19) 0.0192(17) 0.044(2) -0.0020(15) 0.0100(16) 0.0031(14)
N3 0.0157(14) 0.0159(14) 0.0248(16) -0.0039(12) 0.0019(12) 0.0008(11)
N4 0.0202(15) 0.0148(15) 0.0276(17) -0.0040(12) 0.0050(13) 0.0017(11)
N5 0.0156(14) 0.0163(15) 0.0282(17) -0.0009(12) 0.0025(12) -0.0003(11)
N6 0.0218(15) 0.0200(16) 0.0251(17) 0.0011(13) 0.0069(13) 0.0004(12)
N7 0.0148(13) 0.0181(15) 0.0278(16) -0.0021(13) 0.0019(12) -0.0006(12)
N8 0.0167(14) 0.0142(14) 0.0306(18) 0.0002(12) 0.0049(13) 0.0006(11)
N9 0.0176(14) 0.0117(14) 0.0290(17) 0.0006(11) 0.0018(12) 0.0015(10)
C1 0.044(3) 0.024(2) 0.047(3) 0.009(2) 0.005(2) -0.010(2)
C2 0.0234(18) 0.0138(17) 0.031(2) -0.0045(14) 0.0026(16) 0.0011(13)
C3 0.0168(16) 0.0189(17) 0.0254(19) -0.0065(14) 0.0048(14) -0.0010(13)
C4 0.0197(17) 0.0215(19) 0.0248(19) -0.0067(15) -0.0003(15) 0.0003(14)
C5 0.0261(19) 0.023(2) 0.023(2) -0.0038(15) 0.0038(15) -0.0013(15)
C6 0.0184(18) 0.028(2) 0.030(2) -0.0075(16) 0.0057(15) 0.0005(15)
C7 0.050(3) 0.023(2) 0.052(3) 0.002(2) 0.007(3) 0.012(2)
C8 0.034(2) 0.026(2) 0.032(2) -0.0102(17) 0.0055(19) 0.0037(17)
C9 0.030(2) 0.021(2) 0.035(2) -0.0087(17) -0.0066(17) -0.0015(16)
C10 0.0197(17) 0.0169(18) 0.031(2) -0.0036(14) -0.0021(15) -0.0014(13)
C11 0.028(2) 0.031(2) 0.028(2) 0.0026(17) 0.0056(17) -0.0023(17)
C12 0.034(2) 0.022(2) 0.033(2) 0.0061(17) -0.0050(18) -0.0014(17)
C13 0.0213(18) 0.0202(18) 0.031(2) -0.0002(15) -0.0065(16) 0.0024(14)
C14 0.0141(17) 0.0186(18) 0.044(3) 0.0005(16) 0.0035(17) 0.0014(13)
C15 0.0166(18) 0.037(3) 0.049(3) -0.005(2) -0.0060(18) -0.0006(17)
C16 0.0203(19) 0.031(2) 0.034(2) -0.0091(18) -0.0012(17) 0.0005(15)
C17 0.042(3) 0.035(3) 0.032(2) 0.005(2) -0.003(2) 0.008(2)
C18 0.050(3) 0.030(3) 0.036(3) 0.004(2) -0.003(2) 0.019(2)
C19 0.033(3) 0.035(3) 0.047(3) 0.013(2) 0.005(2) -0.007(2)
C20 0.111(7) 0.114(7) 0.060(5) -0.040(5) 0.040(5) -0.067(6)
C21 0.114(9) 0.158(11) 0.127(10) -0.023(8) 0.011(7) -0.046(8)
C22 0.135(9) 0.083(7) 0.093(7) 0.002(6) 0.032(6) 0.007(6)
B 0.0191(19) 0.021(2) 0.027(2) -0.0023(17) 0.0053(17) 0.0007(16)

loop_
_atom_type_symbol
_atom_type_description
_atom_type_scat_dispersion_real
_atom_type_scat_dispersion_imag
_atom_type_scat_source
C C 0.0033 0.0016 'International Tables Vol C Tables 4.2.6.8 and 6.1.1.4'
H H 0.0000 0.0000 'International Tables Vol C Tables 4.2.6.8 and 6.1.1.4'
B B 0.0013 0.0007 'International Tables Vol C Tables 4.2.6.8 and 6.1.1.4'
N N 0.0061 0.0033 'International Tables Vol C Tables 4.2.6.8 and 6.1.1.4'
O O 0.0106 0.0060 'International Tables Vol C Tables 4.2.6.8 and 6.1.1.4'
P P 0.1023 0.0942 'International Tables Vol C Tables 4.2.6.8 and 6.1.1.4'
W W -0.8490 6.8722 'International Tables Vol C Tables 4.2.6.8 and 6.1.1.4'

loop_
_geom_angle_atom_site_label_1
_geom_angle_atom_site_label_2
_geom_angle_atom_site_label_3
_geom_angle
N9 W N3 88.58(13)
N9 W N5 99.09(13)
N3 W N5 77.38(11)
N9 W C4 94.68(15)
N3 W C4 159.04(14)
N5 W C4 122.28(13)
N9 W N7 173.87(13)
N3 W N7 85.48(11)
N5 W N7 81.08(12)
C4 W N7 90.35(13)
N9 W C3 97.67(13)
N3 W C3 161.78(13)
N5 W C3 84.71(13)
C4 W C3 37.81(14)
N7 W C3 88.45(12)
N9 W P 92.62(10)
N3 W P 81.23(9)
N5 W P 155.26(8)
C4 W P 77.94(11)
N7 W P 85.01(9)
C3 W P 115.36(11)
C19 P C17 102.5(3)
C19 P C18 104.7(3)
C17 P C18 99.7(3)
C19 P W 113.04(18)
C17 P W 121.29(18)
C18 P W 113.55(19)
C2 N1 C6 116.3(3)
C2 N2 C1 121.4(4)
C2 N2 C7 118.8(4)
C1 N2 C7 115.0(4)
C10 N3 N4 106.3(3)
C10 N3 W 129.5(3)
N4 N3 W 124.1(2)
C8 N4 N3 109.2(3)
C8 N4 B 131.0(4)
N3 N4 B 117.8(3)
C13 N5 N6 106.5(3)
C13 N5 W 132.7(3)
N6 N5 W 120.4(2)
C11 N6 N5 109.0(3)
C11 N6 B 129.1(3)
N5 N6 B 121.4(3)
C16 N7 N8 106.3(3)
C16 N7 W 134.4(3)
N8 N7 W 119.1(2)
C14 N8 N7 109.2(3)
C14 N8 B 128.6(4)
N7 N8 B 122.0(3)
O1 N9 W 175.2(3)
N1 C2 N2 116.9(4)
N1 C2 C3 124.1(4)
N2 C2 C3 119.0(4)
C4 C3 C2 117.6(3)
C4 C3 W 70.7(2)
C2 C3 W 121.9(3)
C3 C4 C5 115.7(4)
C3 C4 W 71.5(2)
C5 C4 W 116.6(3)
C6 C5 C4 119.8(4)
C5 C6 N1 126.1(4)
N4 C8 C9 109.2(4)
C8 C9 C10 104.4(4)
N3 C10 C9 110.9(4)
N6 C11 C12 108.8(4)
C11 C12 C13 105.0(4)
N5 C13 C12 110.7(4)
N8 C14 C15 109.1(4)
C14 C15 C16 104.9(4)
N7 C16 C15 110.5(4)
O2 C20 C22 125.5(13)
O2 C20 C21 120.0(12)
C22 C20 C21 114.4(8)
N8 B N6 109.0(3)
N8 B N4 109.2(3)
N6 B N4 105.9(3)

loop_
_geom_bond_atom_site_label_1
_geom_bond_atom_site_label_2
_geom_bond_distance
W N9 1.764(3)
W N3 2.188(3)
W N5 2.213(3)
W C4 2.229(4)
W N7 2.239(3)
W C3 2.241(4)
W P 2.4996(11)
P C19 1.817(5)
P C17 1.821(5)
P C18 1.823(5)
O1 N9 1.227(4)
O2 C20 1.194(9)
N1 C2 1.318(5)
N1 C6 1.386(6)
N2 C2 1.376(5)
N2 C1 1.452(6)
N2 C7 1.457(6)
N3 C10 1.342(5)
N3 N4 1.351(4)
N4 C8 1.345(5)
N4 B 1.550(6)
N5 C13 1.335(5)
N5 N6 1.365(4)
N6 C11 1.345(5)
N6 B 1.539(6)
N7 C16 1.330(5)
N7 N8 1.368(4)
N8 C14 1.336(5)
N8 B 1.526(6)
C2 C3 1.454(5)
C3 C4 1.448(6)
C4 C5 1.456(5)
C5 C6 1.332(6)
C8 C9 1.369(6)
C9 C10 1.376(6)
C11 C12 1.371(6)
C12 C13 1.377(6)
C14 C15 1.363(7)
C15 C16 1.387(6)
C20 C22 1.415(12)
C20 C21 1.567(14)
